data_4336141
loop_
_publ_author_name
'Grzegorz Wesela-Bauman'
'Paulina Cie\'cwierz'
'Krzysztof Durka'
'Sergiusz Luli\'nski'
'Janusz Serwatowski'
'Krzysztof Wo\'zniak'

_publ_section_title
;
 Heteroleptic (2-Fluoro-3-pyridyl)arylborinic 8-Oxyquinolinates for the
 Potential Application in Organic Light-Emitting Devices
;
_journal_name_full 'Inorganic Chemistry'
_journal_page_first 10846
_journal_page_last 10859
_journal_paper_doi 10.1021/ic400729t
_journal_volume 52
_journal_year 2013
_chemical_formula_moiety '2(C40 H28 B2 Cl2 F2 N4 O2 Zn), H2 O'
_chemical_formula_sum 'C80 H58 B4 Cl4 F4 N8 O5 Zn2'
_chemical_formula_weight 1603.16
_chemical_name_systematic
; 
 ? 
;
_space_group_IT_number 60
_symmetry_cell_setting orthorhombic
_symmetry_Int_Tables_number 60
_symmetry_space_group_name_Hall '-P 2n 2ab'
_symmetry_space_group_name_H-M 'P b c n'
_atom_sites_solution_hydrogens geom
_atom_sites_solution_primary direct
_atom_sites_solution_secondary difmap
_audit_creation_method SHELXL-97
_cell_angle_alpha 90.00
_cell_angle_beta 90.00
_cell_angle_gamma 90.00
_cell_formula_units_Z 2
_cell_length_a 14.2809(3)
_cell_length_b 8.1483(2)
_cell_length_c 31.1999(7)
_cell_measurement_temperature 100(1)
_cell_measurement_theta_max 32.4945
_cell_measurement_theta_min 1.9296
_cell_volume 3630.58(14)
_computing_cell_refinement 'Bruker APEX2 software'
_computing_data_collection 'Bruker APEX2 software'
_computing_data_reduction
;
 SAINT intergration software, Bruker AXS
 SORTAV, R. H. Blessing, Acta Cryst., 1995, A51, 33
;
_computing_structure_refinement
;
 SHELXS-97, G. M. Sheldrick, Acta. Cryst., 2008, A64, 112
;
_computing_structure_solution
;
 SHELXS-97, G. M. Sheldrick, Acta. Cryst., 2008, A64, 112
;
_diffrn_ambient_temperature 100(1)
_diffrn_detector 'APEXII CCD camera'
_diffrn_measured_fraction_theta_full 0.978
_diffrn_measured_fraction_theta_max 0.978
_diffrn_measurement_device '\k-geometry diffractometer'
_diffrn_measurement_device_type 'Bruker APEXII'
_diffrn_measurement_method 'omega scans'
_diffrn_orient_matrix_type 'X-axis to radiation source'
_diffrn_radiation_monochromator 'multi-layer optics'
_diffrn_radiation_probe x-ray
_diffrn_radiation_source 'TXS rotating anode'
_diffrn_radiation_type MoK\a
_diffrn_radiation_wavelength 0.71073
_diffrn_reflns_av_R_equivalents 0.0827
_diffrn_reflns_av_sigmaI/netI 0.0425
_diffrn_reflns_limit_h_max 20
_diffrn_reflns_limit_h_min -21
_diffrn_reflns_limit_k_max 11
_diffrn_reflns_limit_k_min -12
_diffrn_reflns_limit_l_max 46
_diffrn_reflns_limit_l_min -47
_diffrn_reflns_number 93231
_diffrn_reflns_theta_full 32.56
_diffrn_reflns_theta_max 32.56
_diffrn_reflns_theta_min 2.61
_diffrn_source 'rotating-anode x-ray source'
_exptl_absorpt_coefficient_mu 0.878
_exptl_absorpt_correction_T_max 1.00000
_exptl_absorpt_correction_T_min 0.90748
_exptl_absorpt_correction_type multi-scan
_exptl_absorpt_process_details
;
CrysAlisPro, Agilent Technologies,
Version 1.171.36.20 (release 27-06-2012 CrysAlis171 .NET)
(compiled Jul 11 2012,15:38:31)
empirical absorption correction using spherical harmonics,
 implemented in SCALE3 ABSPACK scaling algorithm.
;
_exptl_crystal_colour yellow
_exptl_crystal_density_diffrn 1.466
_exptl_crystal_description unspecific
_exptl_crystal_F_000 1636
_exptl_crystal_size_max 0.12
_exptl_crystal_size_mid 0.08
_exptl_crystal_size_min 0.02
_refine_diff_density_max 0.484
_refine_diff_density_min -0.370
_refine_diff_density_rms 0.081
_refine_ls_extinction_method none
_refine_ls_goodness_of_fit_ref 1.102
_refine_ls_hydrogen_treatment constr
_refine_ls_matrix_type full
_refine_ls_number_parameters 245
_refine_ls_number_reflns 6456
_refine_ls_number_restraints 0
_refine_ls_restrained_S_all 1.102
_refine_ls_R_factor_all 0.0788
_refine_ls_R_factor_gt 0.0473
_refine_ls_shift/su_max 0.002
_refine_ls_shift/su_mean 0.000
_refine_ls_structure_factor_coef Fsqd
_refine_ls_weighting_details 'calc w=1/[\s^2^(Fo^2^)+(0.0475P)^2^+0.9705P] where P=(Fo^2^+2Fc^2^)/3'
_refine_ls_weighting_scheme calc
_refine_ls_wR_factor_gt 0.0919
_refine_ls_wR_factor_ref 0.1021
_reflns_number_gt 4835
_reflns_number_total 6456
_reflns_threshold_expression >2sigma(I)
_cod_data_source_file ic400729t_si_002_1.cif
_cod_data_source_block 17
_cod_original_sg_symbol_Hall -P2n2ab
_cod_database_code 4336141

loop_
_symmetry_equiv_pos_as_xyz
'x, y, z'
'-x+1/2, -y+1/2, z+1/2'
'-x, y, -z+1/2'
'x+1/2, -y+1/2, -z'
'-x, -y, -z'
'x-1/2, y-1/2, -z-1/2'
'x, -y, z-1/2'
'-x-1/2, y-1/2, z'

loop_
_atom_site_label
_atom_site_type_symbol
_atom_site_fract_x
_atom_site_fract_y
_atom_site_fract_z
_atom_site_U_iso_or_equiv
_atom_site_adp_type
_atom_site_occupancy
_atom_site_symmetry_multiplicity
_atom_site_calc_flag
_atom_site_refinement_flags
O2 O 0.5000 0.6872(6) 0.2500 0.0512(14) Uani 0.50 2 d SP
H2A H 0.5415 0.6218 0.2585 0.077 Uiso 0.50 1 calc PR
Cl1 Cl 0.38258(3) 1.34912(5) 0.226135(14) 0.02163(10) Uani 1 1 d .
C1 C 0.34744(13) 0.6626(2) 0.14771(6) 0.0204(3) Uani 1 1 d .
H1 H 0.3792 0.6026 0.1694 0.024 Uiso 1 1 calc R
C2 C 0.24900(13) 0.6663(2) 0.14684(6) 0.0244(4) Uani 1 1 d .
H2 H 0.2147 0.6103 0.1684 0.029 Uiso 1 1 calc R
C3 C 0.20168(12) 0.7496(2) 0.11531(7) 0.0255(4) Uani 1 1 d .
H3 H 0.1352 0.7508 0.1152 0.031 Uiso 1 1 calc R
C4 C 0.25220(12) 0.8338(2) 0.08296(6) 0.0210(3) Uani 1 1 d .
C5 C 0.21798(13) 0.9249(2) 0.04758(6) 0.0266(4) Uani 1 1 d .
H5 H 0.1525 0.9341 0.0428 0.032 Uiso 1 1 calc R
C6 C 0.27996(14) 0.9994(2) 0.02036(6) 0.0257(4) Uani 1 1 d .
H6 H 0.2554 1.0592 -0.0033 0.031 Uiso 1 1 calc R
C7 C 0.37866(13) 0.9928(2) 0.02530(6) 0.0212(3) Uani 1 1 d .
H7 H 0.4191 1.0483 0.0060 0.025 Uiso 1 1 calc R
C8 C 0.41375(11) 0.9032(2) 0.05907(5) 0.0161(3) Uani 1 1 d .
C9 C 0.34983(11) 0.82590(19) 0.08693(5) 0.0152(3) Uani 1 1 d .
C10 C 0.54542(11) 0.5797(2) 0.09669(5) 0.0146(3) Uani 1 1 d .
C11 C 0.55825(12) 0.5311(2) 0.05414(5) 0.0181(3) Uani 1 1 d .
H11 H 0.5489 0.6087 0.0318 0.022 Uiso 1 1 calc R
C12 C 0.58442(13) 0.3713(2) 0.04367(6) 0.0217(4) Uani 1 1 d .
H12 H 0.5920 0.3411 0.0145 0.026 Uiso 1 1 calc R
C13 C 0.59939(13) 0.2562(2) 0.07559(6) 0.0223(4) Uani 1 1 d .
H13 H 0.6168 0.1471 0.0685 0.027 Uiso 1 1 calc R
C14 C 0.58860(14) 0.3026(2) 0.11810(6) 0.0235(4) Uani 1 1 d .
H14 H 0.5997 0.2252 0.1403 0.028 Uiso 1 1 calc R
C15 C 0.56157(12) 0.4619(2) 0.12841(6) 0.0198(3) Uani 1 1 d .
H15 H 0.5539 0.4912 0.1577 0.024 Uiso 1 1 calc R
C17 C 0.56271(11) 0.84558(19) 0.14812(5) 0.0143(3) Uani 1 1 d .
C18 C 0.52448(11) 0.95172(19) 0.17813(5) 0.0141(3) Uani 1 1 d .
C19 C 0.66089(11) 1.0028(2) 0.21370(6) 0.0194(3) Uani 1 1 d .
H20 H 0.6943 1.0558 0.2361 0.023 Uiso 1 1 calc R
C20 C 0.70832(12) 0.9003(2) 0.18625(6) 0.0251(4) Uani 1 1 d .
H19 H 0.7737 0.8826 0.1896 0.030 Uiso 1 1 calc R
C21 C 0.65905(12) 0.8228(2) 0.15349(6) 0.0212(3) Uani 1 1 d .
H18 H 0.6917 0.7527 0.1343 0.025 Uiso 1 1 calc R
B1 B 0.50656(12) 0.7599(2) 0.10860(6) 0.0147(3) Uani 1 1 d .
N1 N 0.39579(9) 0.74291(17) 0.11815(4) 0.0150(3) Uani 1 1 d .
N2 N 0.56810(9) 1.03019(17) 0.20962(4) 0.0143(3) Uani 1 1 d .
O1 O 0.50318(8) 0.87399(15) 0.07033(4) 0.0163(2) Uani 1 1 d .
Zn1 Zn 0.5000 1.19365(3) 0.2500 0.01439(7) Uani 1 2 d S
F1 F 0.43252(7) 0.98667(14) 0.17674(4) 0.0264(2) Uani 1 1 d .

loop_
_atom_site_aniso_label
_atom_site_aniso_U_11
_atom_site_aniso_U_22
_atom_site_aniso_U_33
_atom_site_aniso_U_23
_atom_site_aniso_U_13
_atom_site_aniso_U_12
O2 0.069(4) 0.025(2) 0.060(3) 0.000 -0.004(3) 0.000
Cl1 0.0238(2) 0.02015(19) 0.02095(19) 0.00373(15) -0.00191(16) 0.00497(15)
C1 0.0221(8) 0.0196(8) 0.0195(8) -0.0028(6) 0.0052(7) -0.0041(6)
C2 0.0213(8) 0.0231(9) 0.0287(9) -0.0079(7) 0.0095(7) -0.0079(7)
C3 0.0144(7) 0.0249(9) 0.0370(10) -0.0147(8) 0.0056(7) -0.0053(7)
C4 0.0155(7) 0.0200(8) 0.0274(9) -0.0113(7) -0.0019(7) 0.0002(6)
C5 0.0193(8) 0.0255(9) 0.0350(10) -0.0111(8) -0.0089(8) 0.0062(7)
C6 0.0296(9) 0.0226(9) 0.0248(9) -0.0049(7) -0.0097(8) 0.0086(8)
C7 0.0273(9) 0.0185(8) 0.0178(8) -0.0017(6) -0.0022(7) 0.0040(7)
C8 0.0168(7) 0.0145(7) 0.0171(7) -0.0045(6) 0.0000(6) 0.0027(6)
C9 0.0155(7) 0.0141(7) 0.0160(7) -0.0055(6) -0.0011(6) 0.0004(6)
C10 0.0131(7) 0.0161(7) 0.0147(7) -0.0008(6) 0.0000(6) -0.0014(6)
C11 0.0204(8) 0.0176(8) 0.0162(8) -0.0010(6) 0.0009(6) 0.0008(6)
C12 0.0222(8) 0.0218(8) 0.0210(8) -0.0063(7) 0.0007(7) 0.0001(7)
C13 0.0234(9) 0.0146(7) 0.0290(9) -0.0047(7) 0.0010(7) -0.0014(7)
C14 0.0297(9) 0.0154(8) 0.0255(9) 0.0047(7) -0.0002(7) -0.0011(7)
C15 0.0233(8) 0.0194(8) 0.0168(8) -0.0002(6) 0.0016(7) -0.0010(6)
C17 0.0143(7) 0.0140(7) 0.0147(7) -0.0001(6) 0.0006(6) -0.0001(6)
C18 0.0104(6) 0.0157(7) 0.0160(7) 0.0002(6) -0.0010(5) 0.0008(5)
C19 0.0151(7) 0.0237(8) 0.0195(8) -0.0032(6) -0.0048(6) 0.0001(6)
C20 0.0126(8) 0.0309(10) 0.0317(10) -0.0110(8) -0.0034(7) 0.0035(7)
C21 0.0154(7) 0.0244(9) 0.0237(8) -0.0086(7) 0.0008(6) 0.0022(6)
B1 0.0141(8) 0.0154(8) 0.0146(8) -0.0011(6) 0.0012(7) -0.0007(7)
N1 0.0141(6) 0.0151(6) 0.0158(6) -0.0038(5) 0.0006(5) -0.0016(5)
N2 0.0146(6) 0.0153(6) 0.0130(6) -0.0001(5) 0.0000(5) 0.0002(5)
O1 0.0147(5) 0.0178(5) 0.0163(5) 0.0014(4) 0.0006(4) 0.0004(4)
Zn1 0.01646(13) 0.01534(12) 0.01136(12) 0.000 0.00052(10) 0.000
F1 0.0131(5) 0.0319(6) 0.0342(6) -0.0178(5) -0.0051(4) 0.0071(4)

loop_
_atom_type_symbol
_atom_type_description
_atom_type_scat_dispersion_real
_atom_type_scat_dispersion_imag
_atom_type_scat_source
C C 0.0033 0.0016 'International Tables Vol C Tables 4.2.6.8 and 6.1.1.4'
H H 0.0000 0.0000 'International Tables Vol C Tables 4.2.6.8 and 6.1.1.4'
B B 0.0013 0.0007 'International Tables Vol C Tables 4.2.6.8 and 6.1.1.4'
N N 0.0061 0.0033 'International Tables Vol C Tables 4.2.6.8 and 6.1.1.4'
O O 0.0106 0.0060 'International Tables Vol C Tables 4.2.6.8 and 6.1.1.4'
Zn Zn 0.2839 1.4301 'International Tables Vol C Tables 4.2.6.8 and 6.1.1.4'
F F 0.0171 0.0103 'International Tables Vol C Tables 4.2.6.8 and 6.1.1.4'
Cl Cl 0.1484 0.1585 'International Tables Vol C Tables 4.2.6.8 and 6.1.1.4'

loop_
_geom_angle_atom_site_label_1
_geom_angle_atom_site_label_2
_geom_angle_atom_site_label_3
_geom_angle
_geom_angle_site_symmetry_1
_geom_angle_site_symmetry_3
N1 C1 C2 119.77(17) . .
N1 C1 H1 120.1 . .
C2 C1 H1 120.1 . .
C3 C2 C1 121.11(17) . .
C3 C2 H2 119.4 . .
C1 C2 H2 119.4 . .
C2 C3 C4 119.92(16) . .
C2 C3 H3 120.0 . .
C4 C3 H3 120.0 . .
C9 C4 C5 115.85(17) . .
C9 C4 C3 114.92(16) . .
C5 C4 C3 129.23(17) . .
C6 C5 C4 119.52(17) . .
C6 C5 H5 120.2 . .
C4 C5 H5 120.2 . .
C5 C6 C7 123.92(18) . .
C5 C6 H6 118.0 . .
C7 C6 H6 118.0 . .
C8 C7 C6 117.71(17) . .
C8 C7 H7 121.1 . .
C6 C7 H7 121.1 . .
O1 C8 C7 129.73(16) . .
O1 C8 C9 112.00(14) . .
C7 C8 C9 118.27(15) . .
N1 C9 C4 124.63(16) . .
N1 C9 C8 110.66(14) . .
C4 C9 C8 124.71(16) . .
C11 C10 C15 117.14(15) . .
C11 C10 B1 121.47(14) . .
C15 C10 B1 121.24(14) . .
C12 C11 C10 121.51(16) . .
C12 C11 H11 119.2 . .
C10 C11 H11 119.2 . .
C13 C12 C11 120.37(16) . .
C13 C12 H12 119.8 . .
C11 C12 H12 119.8 . .
C12 C13 C14 119.09(16) . .
C12 C13 H13 120.5 . .
C14 C13 H13 120.5 . .
C13 C14 C15 120.37(17) . .
C13 C14 H14 119.8 . .
C15 C14 H14 119.8 . .
C14 C15 C10 121.50(16) . .
C14 C15 H15 119.3 . .
C10 C15 H15 119.3 . .
C18 C17 C21 112.90(14) . .
C18 C17 B1 125.79(14) . .
C21 C17 B1 121.24(14) . .
N2 C18 F1 112.35(13) . .
N2 C18 C17 127.98(15) . .
F1 C18 C17 119.66(14) . .
N2 C19 C20 121.68(15) . .
N2 C19 H20 119.2 . .
C20 C19 H20 119.2 . .
C19 C20 C21 118.93(16) . .
C19 C20 H19 120.5 . .
C21 C20 H19 120.5 . .
C20 C21 C17 121.68(16) . .
C20 C21 H18 119.2 . .
C17 C21 H18 119.2 . .
O1 B1 C10 112.83(13) . .
O1 B1 N1 99.61(12) . .
C10 B1 N1 107.52(13) . .
O1 B1 C17 110.48(13) . .
C10 B1 C17 113.28(13) . .
N1 B1 C17 112.30(13) . .
C1 N1 C9 119.63(15) . .
C1 N1 B1 132.91(15) . .
C9 N1 B1 107.38(13) . .
C18 N2 C19 116.81(14) . .
C18 N2 Zn1 122.58(11) . .
C19 N2 Zn1 120.58(11) . .
C8 O1 B1 110.16(12) . .
N2 Zn1 N2 100.16(7) 3_655 .
N2 Zn1 Cl1 120.95(4) 3_655 3_655
N2 Zn1 Cl1 102.41(4) . 3_655
N2 Zn1 Cl1 102.41(4) 3_655 .
N2 Zn1 Cl1 120.95(4) . .
Cl1 Zn1 Cl1 110.75(3) 3_655 .

loop_
_geom_bond_atom_site_label_1
_geom_bond_atom_site_label_2
_geom_bond_distance
_geom_bond_site_symmetry_2
O2 H2A 0.8400 .
Cl1 Zn1 2.2296(4) .
C1 N1 1.325(2) .
C1 C2 1.406(3) .
C1 H1 0.9500 .
C2 C3 1.373(3) .
C2 H2 0.9500 .
C3 C4 1.417(3) .
C3 H3 0.9500 .
C4 C9 1.401(2) .
C4 C5 1.417(3) .
C5 C6 1.369(3) .
C5 H5 0.9500 .
C6 C7 1.419(3) .
C6 H6 0.9500 .
C7 C8 1.376(2) .
C7 H7 0.9500 .
C8 O1 1.3458(19) .
C8 C9 1.409(2) .
C9 N1 1.355(2) .
C10 C11 1.397(2) .
C10 C15 1.398(2) .
C10 B1 1.613(2) .
C11 C12 1.394(2) .
C11 H11 0.9500 .
C12 C13 1.384(3) .
C12 H12 0.9500 .
C13 C14 1.388(3) .
C13 H13 0.9500 .
C14 C15 1.392(2) .
C14 H14 0.9500 .
C15 H15 0.9500 .
C17 C18 1.387(2) .
C17 C21 1.398(2) .
C17 B1 1.628(2) .
C18 N2 1.327(2) .
C18 F1 1.3445(18) .
C19 N2 1.350(2) .
C19 C20 1.375(2) .
C19 H20 0.9500 .
C20 C21 1.392(2) .
C20 H19 0.9500 .
C21 H18 0.9500 .
B1 O1 1.514(2) .
B1 N1 1.616(2) .
N2 Zn1 2.0754(14) .
Zn1 N2 2.0754(14) 3_655
Zn1 Cl1 2.2296(4) 3_655

loop_
_geom_torsion_atom_site_label_1
_geom_torsion_atom_site_label_2
_geom_torsion_atom_site_label_3
_geom_torsion_atom_site_label_4
_geom_torsion
_geom_torsion_site_symmetry_4
N1 C1 C2 C3 1.2(3) .
C1 C2 C3 C4 -0.1(3) .
C2 C3 C4 C9 -1.2(2) .
C2 C3 C4 C5 179.27(17) .
C9 C4 C5 C6 -0.7(2) .
C3 C4 C5 C6 178.86(18) .
C4 C5 C6 C7 -0.5(3) .
C5 C6 C7 C8 1.3(3) .
C6 C7 C8 O1 178.24(16) .
C6 C7 C8 C9 -0.9(2) .
C5 C4 C9 N1 -178.96(15) .
C3 C4 C9 N1 1.4(2) .
C5 C4 C9 C8 1.1(2) .
C3 C4 C9 C8 -178.54(15) .
O1 C8 C9 N1 0.48(19) .
C7 C8 C9 N1 179.80(14) .
O1 C8 C9 C4 -179.57(14) .
C7 C8 C9 C4 -0.3(2) .
C15 C10 C11 C12 1.1(2) .
B1 C10 C11 C12 -174.65(15) .
C10 C11 C12 C13 -0.7(3) .
C11 C12 C13 C14 -0.4(3) .
C12 C13 C14 C15 1.1(3) .
C13 C14 C15 C10 -0.6(3) .
C11 C10 C15 C14 -0.5(3) .
B1 C10 C15 C14 175.30(16) .
C21 C17 C18 N2 0.4(2) .
B1 C17 C18 N2 -176.65(15) .
C21 C17 C18 F1 179.41(14) .
B1 C17 C18 F1 2.4(2) .
N2 C19 C20 C21 -0.1(3) .
C19 C20 C21 C17 -0.6(3) .
C18 C17 C21 C20 0.5(2) .
B1 C17 C21 C20 177.62(17) .
C11 C10 B1 O1 -10.2(2) .
C15 C10 B1 O1 174.22(14) .
C11 C10 B1 N1 98.63(17) .
C15 C10 B1 N1 -76.94(18) .
C11 C10 B1 C17 -136.68(16) .
C15 C10 B1 C17 47.7(2) .
C18 C17 B1 O1 84.91(19) .
C21 C17 B1 O1 -91.85(18) .
C18 C17 B1 C10 -147.38(16) .
C21 C17 B1 C10 35.9(2) .
C18 C17 B1 N1 -25.3(2) .
C21 C17 B1 N1 157.92(15) .
C2 C1 N1 C9 -1.0(2) .
C2 C1 N1 B1 -177.56(16) .
C4 C9 N1 C1 -0.3(2) .
C8 C9 N1 C1 179.64(14) .
C4 C9 N1 B1 177.03(15) .
C8 C9 N1 B1 -3.03(17) .
O1 B1 N1 C1 -179.04(16) .
C10 B1 N1 C1 63.2(2) .
C17 B1 N1 C1 -62.1(2) .
O1 B1 N1 C9 4.12(15) .
C10 B1 N1 C9 -113.66(14) .
C17 B1 N1 C9 121.06(14) .
F1 C18 N2 C19 179.90(14) .
C17 C18 N2 C19 -1.0(2) .
F1 C18 N2 Zn1 -2.02(19) .
C17 C18 N2 Zn1 177.09(13) .
C20 C19 N2 C18 0.8(3) .
C20 C19 N2 Zn1 -177.31(14) .
C7 C8 O1 B1 -176.70(17) .
C9 C8 O1 B1 2.51(18) .
C10 B1 O1 C8 109.84(15) .
N1 B1 O1 C8 -3.90(16) .
C17 B1 O1 C8 -122.20(14) .
C18 N2 Zn1 N2 77.84(12) 3_655
C19 N2 Zn1 N2 -104.15(13) 3_655
C18 N2 Zn1 Cl1 -157.10(12) 3_655
C19 N2 Zn1 Cl1 20.91(13) 3_655
C18 N2 Zn1 Cl1 -33.39(14) .
C19 N2 Zn1 Cl1 144.62(12) .
